data_4121774
loop_
_publ_author_name
'Yu, Zhunzhun'
'Ma, Ben'
'Chen, Mingjin'
'Wu, Hai-Hong'
'Liu, Lu'
'Zhang, Junliang'

_publ_section_title
;
 Highly Site-Selective Direct C-H Bond Functionalization of Phenols with
 \a-Aryl-\a-diazoacetates and Diazooxindoles via Gold Catalysis.
;
_journal_issue 19
_journal_name_full 'Journal of the American Chemical Society'
_journal_page_first 6904
_journal_page_last 6907
_journal_paper_doi 10.1021/ja503163k
_journal_volume 136
_journal_year 2014
_chemical_formula_sum 'C18 H20 O3'
_chemical_formula_weight 284.34
_chemical_name_systematic
; 
 ? 
;
_space_group_IT_number 14
_symmetry_cell_setting monoclinic
_symmetry_space_group_name_Hall '-P 2yn'
_symmetry_space_group_name_H-M 'P 1 21/n 1'
_atom_sites_solution_hydrogens geom
_atom_sites_solution_primary direct
_atom_sites_solution_secondary difmap
_audit_creation_method SHELXL-97
_cell_angle_alpha 90.00
_cell_angle_beta 105.614(3)
_cell_angle_gamma 90.00
_cell_formula_units_Z 4
_cell_length_a 13.7112(14)
_cell_length_b 7.8902(8)
_cell_length_c 14.7754(14)
_cell_measurement_temperature 296(2)
_cell_volume 1539.5(3)
_computing_structure_refinement 'SHELXL-97 (Sheldrick, 2008)'
_computing_structure_solution 'SHELXS-97 (Sheldrick, 2008)'
_diffrn_ambient_temperature 296(2)
_diffrn_measured_fraction_theta_full 1.000
_diffrn_measured_fraction_theta_max 1.000
_diffrn_radiation_monochromator graphite
_diffrn_radiation_source 'fine-focus sealed tube'
_diffrn_radiation_type MoK\a
_diffrn_radiation_wavelength 0.71073
_diffrn_reflns_av_R_equivalents 0.0735
_diffrn_reflns_av_sigmaI/netI 0.0472
_diffrn_reflns_limit_h_max 15
_diffrn_reflns_limit_h_min -16
_diffrn_reflns_limit_k_max 9
_diffrn_reflns_limit_k_min -9
_diffrn_reflns_limit_l_max 17
_diffrn_reflns_limit_l_min -17
_diffrn_reflns_number 17559
_diffrn_reflns_theta_full 25.01
_diffrn_reflns_theta_max 25.01
_diffrn_reflns_theta_min 1.80
_exptl_absorpt_coefficient_mu 0.082
_exptl_absorpt_correction_T_max 0.9943
_exptl_absorpt_correction_T_min 0.9813
_exptl_absorpt_correction_type multi-scan
_exptl_absorpt_process_details sadabs
_exptl_crystal_colour colorless
_exptl_crystal_density_diffrn 1.227
_exptl_crystal_density_method 'not measured'
_exptl_crystal_description block
_exptl_crystal_F_000 608
_exptl_crystal_size_max 0.23
_exptl_crystal_size_mid 0.14
_exptl_crystal_size_min 0.07
_refine_diff_density_max 0.261
_refine_diff_density_min -0.218
_refine_diff_density_rms 0.042
_refine_ls_extinction_method none
_refine_ls_goodness_of_fit_ref 1.020
_refine_ls_hydrogen_treatment constr
_refine_ls_matrix_type full
_refine_ls_number_parameters 191
_refine_ls_number_reflns 2714
_refine_ls_number_restraints 0
_refine_ls_restrained_S_all 1.020
_refine_ls_R_factor_all 0.0977
_refine_ls_R_factor_gt 0.0508
_refine_ls_shift/su_max 0.000
_refine_ls_shift/su_mean 0.000
_refine_ls_structure_factor_coef Fsqd
_refine_ls_weighting_details 'calc w=1/[\s^2^(Fo^2^)+(0.0508P)^2^+0.9584P] where P=(Fo^2^+2Fc^2^)/3'
_refine_ls_weighting_scheme calc
_refine_ls_wR_factor_gt 0.1159
_refine_ls_wR_factor_ref 0.1440
_reflns_number_gt 1672
_reflns_number_total 2714
_reflns_threshold_expression >2sigma(I)
_cod_data_source_file ja503163k_si_003.cif
_cod_data_source_block z
_cod_depositor_comments
;
The following automatic conversions were performed:

'_symmetry_cell_setting' value 'Monoclinic' changed to 'monoclinic'
according to
/usr/data/users/saulius/crontab/automatic-downloads/rss-feeds/ACS/lib/dictionaries/cif_core.dic
dictionary named 'cif_core.dic' version 2.4.2 from 2011-04-26.

Automatic conversion script
Id: cif_fix_values 2281 2013-09-26 08:29:07Z andrius 

 Adding full bibliography for 4121773--4121774.cif.
;
_cod_original_sg_symbol_H-M P2(1)/n
_cod_database_code 4121774

loop_
_symmetry_equiv_pos_as_xyz
'x, y, z'
'-x+1/2, y+1/2, -z+1/2'
'-x, -y, -z'
'x-1/2, -y-1/2, z-1/2'

loop_
_atom_site_label
_atom_site_type_symbol
_atom_site_fract_x
_atom_site_fract_y
_atom_site_fract_z
_atom_site_U_iso_or_equiv
_atom_site_adp_type
_atom_site_occupancy
_atom_site_symmetry_multiplicity
_atom_site_calc_flag
_atom_site_refinement_flags
O1 O 0.21361(15) 1.3185(3) 0.00939(16) 0.0604(6) Uani 1 1 d .
O2 O 0.38171(14) 1.3343(2) 0.05460(15) 0.0539(6) Uani 1 1 d .
O3 O 0.00077(14) 0.6708(3) 0.07524(14) 0.0561(6) Uani 1 1 d .
H3A H -0.0547 0.6961 0.0404 0.084 Uiso 1 1 calc R
C1 C 0.24169(19) 0.8776(3) 0.10012(19) 0.0378(6) Uani 1 1 d .
H1A H 0.3027 0.8909 0.1460 0.045 Uiso 1 1 calc R
C2 C 0.1655(2) 0.7820(3) 0.12044(18) 0.0405(7) Uani 1 1 d .
C3 C 0.07521(18) 0.7627(3) 0.05070(19) 0.0374(6) Uani 1 1 d .
C4 C 0.06150(18) 0.8311(3) -0.03851(18) 0.0354(6) Uani 1 1 d .
C5 C 0.13953(19) 0.9274(3) -0.05502(18) 0.0381(6) Uani 1 1 d .
H5A H 0.1312 0.9759 -0.1140 0.046 Uiso 1 1 calc R
C6 C 0.22960(18) 0.9536(3) 0.01370(18) 0.0349(6) Uani 1 1 d .
C7 C 0.31409(18) 1.0680(3) -0.00078(18) 0.0368(6) Uani 1 1 d .
H7A H 0.3766 1.0331 0.0453 0.044 Uiso 1 1 calc R
C8 C 0.33402(18) 1.0570(3) -0.09690(19) 0.0370(6) Uani 1 1 d .
C9 C 0.2843(2) 1.1571(4) -0.1714(2) 0.0522(8) Uani 1 1 d .
H9A H 0.2358 1.2339 -0.1634 0.063 Uiso 1 1 calc R
C10 C 0.3048(2) 1.1456(4) -0.2575(2) 0.0607(9) Uani 1 1 d .
H10A H 0.2702 1.2145 -0.3068 0.073 Uiso 1 1 calc R
C11 C 0.3758(2) 1.0337(4) -0.2710(2) 0.0590(9) Uani 1 1 d .
H11A H 0.3906 1.0277 -0.3287 0.071 Uiso 1 1 calc R
C12 C 0.4248(2) 0.9307(4) -0.1986(2) 0.0569(9) Uani 1 1 d .
H12A H 0.4723 0.8529 -0.2076 0.068 Uiso 1 1 calc R
C13 C 0.4043(2) 0.9411(4) -0.1118(2) 0.0464(7) Uani 1 1 d .
H13A H 0.4379 0.8698 -0.0633 0.056 Uiso 1 1 calc R
C14 C 0.1790(2) 0.7013(5) 0.2153(2) 0.0671(10) Uani 1 1 d .
H14A H 0.1189 0.6395 0.2160 0.101 Uiso 1 1 calc R
H14B H 0.1911 0.7877 0.2628 0.101 Uiso 1 1 calc R
H14C H 0.2357 0.6251 0.2277 0.101 Uiso 1 1 calc R
C15 C -0.0351(2) 0.8022(4) -0.1141(2) 0.0499(8) Uani 1 1 d .
H15A H -0.0484 0.6828 -0.1211 0.075 Uiso 1 1 calc R
H15B H -0.0285 0.8480 -0.1724 0.075 Uiso 1 1 calc R
H15C H -0.0900 0.8574 -0.0971 0.075 Uiso 1 1 calc R
C16 C 0.2949(2) 1.2519(4) 0.02081(19) 0.0423(7) Uani 1 1 d .
C17 C 0.3744(2) 1.5130(4) 0.0759(3) 0.0722(11) Uani 1 1 d .
H17A H 0.3307 1.5278 0.1172 0.087 Uiso 1 1 calc R
H17B H 0.3459 1.5760 0.0185 0.087 Uiso 1 1 calc R
C18 C 0.4767(3) 1.5757(5) 0.1220(3) 0.0832(12) Uani 1 1 d .
H18A H 0.4732 1.6933 0.1376 0.125 Uiso 1 1 calc R
H18B H 0.5190 1.5629 0.0803 0.125 Uiso 1 1 calc R
H18C H 0.5046 1.5119 0.1784 0.125 Uiso 1 1 calc R

loop_
_atom_site_aniso_label
_atom_site_aniso_U_11
_atom_site_aniso_U_22
_atom_site_aniso_U_33
_atom_site_aniso_U_23
_atom_site_aniso_U_13
_atom_site_aniso_U_12
O1 0.0395(12) 0.0488(12) 0.0966(17) -0.0050(12) 0.0248(11) 0.0032(10)
O2 0.0422(11) 0.0414(11) 0.0809(15) -0.0176(10) 0.0213(10) -0.0101(9)
O3 0.0427(11) 0.0656(14) 0.0611(13) 0.0168(11) 0.0157(10) -0.0126(10)
C1 0.0316(14) 0.0407(15) 0.0396(16) -0.0023(13) 0.0070(12) 0.0020(11)
C2 0.0409(15) 0.0428(16) 0.0391(16) 0.0047(13) 0.0129(13) 0.0018(13)
C3 0.0339(14) 0.0365(15) 0.0459(17) 0.0027(12) 0.0178(13) -0.0006(11)
C4 0.0295(13) 0.0390(15) 0.0380(16) -0.0061(12) 0.0099(12) -0.0026(11)
C5 0.0393(15) 0.0422(15) 0.0340(15) -0.0009(12) 0.0121(13) 0.0002(12)
C6 0.0324(14) 0.0352(15) 0.0380(16) -0.0017(12) 0.0110(12) -0.0005(11)
C7 0.0283(13) 0.0380(14) 0.0436(16) 0.0008(12) 0.0088(12) 0.0001(11)
C8 0.0295(13) 0.0372(14) 0.0472(17) -0.0027(13) 0.0153(12) -0.0069(12)
C9 0.0536(18) 0.0500(18) 0.057(2) 0.0060(15) 0.0219(16) 0.0086(15)
C10 0.069(2) 0.063(2) 0.054(2) 0.0110(17) 0.0222(17) -0.0011(18)
C11 0.061(2) 0.072(2) 0.052(2) -0.0094(18) 0.0282(17) -0.0211(18)
C12 0.0429(17) 0.063(2) 0.072(2) -0.0212(19) 0.0269(17) -0.0036(15)
C13 0.0358(15) 0.0456(17) 0.0580(19) -0.0052(14) 0.0133(14) -0.0006(13)
C14 0.060(2) 0.090(3) 0.049(2) 0.0210(18) 0.0100(16) -0.0091(19)
C15 0.0406(16) 0.0590(19) 0.0486(18) -0.0041(15) 0.0095(14) -0.0055(14)
C16 0.0355(16) 0.0453(16) 0.0500(18) -0.0040(14) 0.0181(13) -0.0058(13)
C17 0.070(2) 0.0437(19) 0.111(3) -0.0245(19) 0.038(2) -0.0126(17)
C18 0.088(3) 0.071(2) 0.093(3) -0.034(2) 0.029(2) -0.036(2)

loop_
_atom_type_symbol
_atom_type_description
_atom_type_scat_dispersion_real
_atom_type_scat_dispersion_imag
_atom_type_scat_source
C C 0.0033 0.0016 'International Tables Vol C Tables 4.2.6.8 and 6.1.1.4'
H H 0.0000 0.0000 'International Tables Vol C Tables 4.2.6.8 and 6.1.1.4'
O O 0.0106 0.0060 'International Tables Vol C Tables 4.2.6.8 and 6.1.1.4'

loop_
_geom_angle_atom_site_label_1
_geom_angle_atom_site_label_2
_geom_angle_atom_site_label_3
_geom_angle
C16 O2 C17 116.6(2)
C3 O3 H3A 109.5
C6 C1 C2 121.8(2)
C6 C1 H1A 119.1
C2 C1 H1A 119.1
C1 C2 C3 118.2(2)
C1 C2 C14 121.4(3)
C3 C2 C14 120.4(2)
O3 C3 C2 116.0(2)
O3 C3 C4 122.2(2)
C2 C3 C4 121.8(2)
C5 C4 C3 117.8(2)
C5 C4 C15 121.3(2)
C3 C4 C15 120.9(2)
C4 C5 C6 122.0(2)
C4 C5 H5A 119.0
C6 C5 H5A 119.0
C1 C6 C5 118.3(2)
C1 C6 C7 118.7(2)
C5 C6 C7 123.0(2)
C8 C7 C16 109.6(2)
C8 C7 C6 115.5(2)
C16 C7 C6 110.7(2)
C8 C7 H7A 106.9
C16 C7 H7A 106.9
C6 C7 H7A 106.9
C9 C8 C13 117.8(3)
C9 C8 C7 122.6(2)
C13 C8 C7 119.6(2)
C8 C9 C10 121.3(3)
C8 C9 H9A 119.3
C10 C9 H9A 119.3
C11 C10 C9 120.4(3)
C11 C10 H10A 119.8
C9 C10 H10A 119.8
C12 C11 C10 119.3(3)
C12 C11 H11A 120.4
C10 C11 H11A 120.4
C11 C12 C13 120.6(3)
C11 C12 H12A 119.7
C13 C12 H12A 119.7
C12 C13 C8 120.5(3)
C12 C13 H13A 119.7
C8 C13 H13A 119.7
C2 C14 H14A 109.5
C2 C14 H14B 109.5
H14A C14 H14B 109.5
C2 C14 H14C 109.5
H14A C14 H14C 109.5
H14B C14 H14C 109.5
C4 C15 H15A 109.5
C4 C15 H15B 109.5
H15A C15 H15B 109.5
C4 C15 H15C 109.5
H15A C15 H15C 109.5
H15B C15 H15C 109.5
O1 C16 O2 122.8(3)
O1 C16 C7 126.4(2)
O2 C16 C7 110.8(2)
O2 C17 C18 108.3(3)
O2 C17 H17A 110.0
C18 C17 H17A 110.0
O2 C17 H17B 110.0
C18 C17 H17B 110.0
H17A C17 H17B 108.4
C17 C18 H18A 109.5
C17 C18 H18B 109.5
H18A C18 H18B 109.5
C17 C18 H18C 109.5
H18A C18 H18C 109.5
H18B C18 H18C 109.5

loop_
_geom_bond_atom_site_label_1
_geom_bond_atom_site_label_2
_geom_bond_distance
O1 C16 1.202(3)
O2 C16 1.330(3)
O2 C17 1.455(3)
O3 C3 1.378(3)
O3 H3A 0.8200
C1 C6 1.380(4)
C1 C2 1.385(3)
C1 H1A 0.9300
C2 C3 1.389(4)
C2 C14 1.505(4)
C3 C4 1.389(4)
C4 C5 1.386(3)
C4 C15 1.502(3)
C5 C6 1.387(3)
C5 H5A 0.9300
C6 C7 1.528(3)
C7 C8 1.519(3)
C7 C16 1.524(4)
C7 H7A 0.9800
C8 C9 1.376(4)
C8 C13 1.389(4)
C9 C10 1.379(4)
C9 H9A 0.9300
C10 C11 1.368(4)
C10 H10A 0.9300
C11 C12 1.367(4)
C11 H11A 0.9300
C12 C13 1.386(4)
C12 H12A 0.9300
C13 H13A 0.9300
C14 H14A 0.9600
C14 H14B 0.9600
C14 H14C 0.9600
C15 H15A 0.9600
C15 H15B 0.9600
C15 H15C 0.9600
C17 C18 1.469(4)
C17 H17A 0.9700
C17 H17B 0.9700
C18 H18A 0.9600
C18 H18B 0.9600
C18 H18C 0.9600

loop_
_geom_torsion_atom_site_label_1
_geom_torsion_atom_site_label_2
_geom_torsion_atom_site_label_3
_geom_torsion_atom_site_label_4
_geom_torsion
C6 C1 C2 C3 0.5(4)
C6 C1 C2 C14 -179.3(3)
C1 C2 C3 O3 -178.2(2)
C14 C2 C3 O3 1.6(4)
C1 C2 C3 C4 2.4(4)
C14 C2 C3 C4 -177.9(3)
O3 C3 C4 C5 177.4(2)
C2 C3 C4 C5 -3.1(4)
O3 C3 C4 C15 -2.2(4)
C2 C3 C4 C15 177.3(3)
C3 C4 C5 C6 1.2(4)
C15 C4 C5 C6 -179.2(2)
C2 C1 C6 C5 -2.3(4)
C2 C1 C6 C7 175.4(2)
C4 C5 C6 C1 1.5(4)
C4 C5 C6 C7 -176.1(2)
C1 C6 C7 C8 142.3(2)
C5 C6 C7 C8 -40.1(3)
C1 C6 C7 C16 -92.5(3)
C5 C6 C7 C16 85.1(3)
C16 C7 C8 C9 -36.8(3)
C6 C7 C8 C9 89.0(3)
C16 C7 C8 C13 143.9(2)
C6 C7 C8 C13 -90.4(3)
C13 C8 C9 C10 -1.4(4)
C7 C8 C9 C10 179.2(3)
C8 C9 C10 C11 -0.1(5)
C9 C10 C11 C12 1.3(5)
C10 C11 C12 C13 -1.1(5)
C11 C12 C13 C8 -0.4(4)
C9 C8 C13 C12 1.6(4)
C7 C8 C13 C12 -179.0(2)
C17 O2 C16 O1 -1.2(4)
C17 O2 C16 C7 178.4(3)
C8 C7 C16 O1 96.7(3)
C6 C7 C16 O1 -31.8(4)
C8 C7 C16 O2 -82.9(3)
C6 C7 C16 O2 148.6(2)
C16 O2 C17 C18 173.6(3)
